data_7205726
loop_
_publ_author_name
'Hou, Ke-Ling'
'Bai, Feng-Ying'
'Xing, Yong-Heng'
'Wang, Jian-Ling'
'Shi, Zhan'

_publ_section_title
;
 A novel family of 3D photoluminescent lanthanide--bta--flexible MOFs
 constructed from 1,2,4,5-benzenetetracarboxylic acid and different
 spanning of dicarboxylate acid ligands
;
_journal_issue 11
_journal_name_full CrystEngComm
_journal_page_first 3884
_journal_paper_doi 10.1039/c0ce00707b
_journal_volume 13
_journal_year 2011
_chemical_formula_sum 'C15 H18 Dy2 O17'
_chemical_formula_weight 795.29
_chemical_name_systematic
;
?
;
_space_group_IT_number 15
_symmetry_cell_setting monoclinic
_symmetry_space_group_name_Hall '-C 2yc'
_symmetry_space_group_name_H-M 'C 1 2/c 1'
_atom_sites_solution_hydrogens geom
_atom_sites_solution_primary direct
_atom_sites_solution_secondary difmap
_audit_creation_method SHELXL-97
_cell_angle_alpha 90.00
_cell_angle_beta 113.70(3)
_cell_angle_gamma 90.00
_cell_formula_units_Z 4
_cell_length_a 18.805(4)
_cell_length_b 7.7577(16)
_cell_length_c 14.724(3)
_cell_measurement_reflns_used 8505
_cell_measurement_temperature 293(2)
_cell_measurement_theta_max 27.405
_cell_measurement_theta_min 2.995
_cell_volume 1966.8(8)
_computing_cell_refinement 'Rgaku R-AXIS RAPID diffractometer Control Software'
_computing_data_collection 'Rgaku R-AXIS RAPID diffractometer Control Software'
_computing_data_reduction 'Rgaku R-AXIS RAPID diffractometer Control Software'
_computing_molecular_graphics SHELXP-97
_computing_publication_material SHELXTL-97
_computing_structure_refinement 'SHELXL-97 (Sheldrick, 1997)'
_computing_structure_solution 'SHELXS-97 (Sheldrick, 1990)'
_diffrn_ambient_temperature 293(2)
_diffrn_detector_area_resol_mean 10.0
_diffrn_measured_fraction_theta_full 0.999
_diffrn_measured_fraction_theta_max 0.999
_diffrn_measurement_device_type 'Rigaku R-AXIS RAPID IP'
_diffrn_measurement_method '\w scans'
_diffrn_radiation_monochromator graphite
_diffrn_radiation_source 'fine-focus sealed tube'
_diffrn_radiation_type MoK\a
_diffrn_radiation_wavelength 0.71073
_diffrn_reflns_av_R_equivalents 0.0263
_diffrn_reflns_av_sigmaI/netI 0.0241
_diffrn_reflns_limit_h_max 24
_diffrn_reflns_limit_h_min -24
_diffrn_reflns_limit_k_max 10
_diffrn_reflns_limit_k_min -9
_diffrn_reflns_limit_l_max 18
_diffrn_reflns_limit_l_min -19
_diffrn_reflns_number 9064
_diffrn_reflns_theta_full 27.40
_diffrn_reflns_theta_max 27.40
_diffrn_reflns_theta_min 3.00
_diffrn_standards_decay_% none
_diffrn_standards_interval_count none
_diffrn_standards_interval_time none
_diffrn_standards_number none
_exptl_absorpt_coefficient_mu 7.634
_exptl_absorpt_correction_T_max 0.5664
_exptl_absorpt_correction_T_min 0.3063
_exptl_absorpt_correction_type multi-scan
_exptl_absorpt_process_details
;Higashi, T. (1995).
Program for Absorption Correction.
;
_exptl_crystal_colour yellow
_exptl_crystal_density_diffrn 2.686
_exptl_crystal_density_method 'not measured'
_exptl_crystal_description prismatic
_exptl_crystal_F_000 1504
_exptl_crystal_size_max 0.20
_exptl_crystal_size_mid 0.12
_exptl_crystal_size_min 0.08
_refine_diff_density_max 0.520
_refine_diff_density_min -1.198
_refine_diff_density_rms 0.112
_refine_ls_extinction_method none
_refine_ls_goodness_of_fit_ref 1.083
_refine_ls_hydrogen_treatment mixed
_refine_ls_matrix_type full
_refine_ls_number_parameters 172
_refine_ls_number_reflns 2239
_refine_ls_number_restraints 42
_refine_ls_restrained_S_all 1.077
_refine_ls_R_factor_all 0.0192
_refine_ls_R_factor_gt 0.0175
_refine_ls_shift/su_max 0.001
_refine_ls_shift/su_mean 0.000
_refine_ls_structure_factor_coef Fsqd
_refine_ls_weighting_details 'calc w=1/[\s^2^(Fo^2^)+(0.0000P)^2^+11.0824P] where P=(Fo^2^+2Fc^2^)/3'
_refine_ls_weighting_scheme calc
_refine_ls_wR_factor_gt 0.0377
_refine_ls_wR_factor_ref 0.0382
_reflns_number_gt 2150
_reflns_number_total 2239
_reflns_threshold_expression >2sigma(I)
_cod_data_source_file c0ce00707b.txt
_cod_data_source_block 1c
_cod_depositor_comments
;
The following automatic conversions were performed:
'_symmetry_cell_setting' value 'Monoclinic' changed to 'monoclinic'
according to '/home/saulius/struct/CIF-dictionaries/cif_core.dic'
dictionary named 'cif_core.dic' version 2.4.1 from 2010-06-29.

Automatic conversion script
Id: cif_fix_enum 1555 2011-01-17 13:19:09Z saulius 
;
_cod_original_cell_volume 1966.7(7)
_cod_original_sg_symbol_H-M C2/c
_cod_database_code 7205726

loop_
_symmetry_equiv_pos_as_xyz
'x, y, z'
'-x, y, -z+1/2'
'x+1/2, y+1/2, z'
'-x+1/2, y+1/2, -z+1/2'
'-x, -y, -z'
'x, -y, z-1/2'
'-x+1/2, -y+1/2, -z'
'x+1/2, -y+1/2, z-1/2'

loop_
_atom_site_label
_atom_site_type_symbol
_atom_site_fract_x
_atom_site_fract_y
_atom_site_fract_z
_atom_site_U_iso_or_equiv
_atom_site_adp_type
_atom_site_occupancy
_atom_site_symmetry_multiplicity
_atom_site_calc_flag
_atom_site_refinement_flags
_atom_site_disorder_assembly
_atom_site_disorder_group
O3W O 0.0000 1.0000 0.0000 0.130(3) Uani 1 2 d S . .
H2WA H 0.2508(19) 1.279(3) 0.117(3) 0.031(4) Uiso 1 1 d DU . .
H1WB H 0.156(2) 1.049(5) 0.2072(16) 0.029(4) Uiso 1 1 d DU . .
H1WA H 0.168(2) 1.132(3) 0.133(3) 0.033(4) Uiso 1 1 d DU . .
H2WB H 0.3050(14) 1.180(5) 0.098(3) 0.031(4) Uiso 1 1 d DU . .
Dy1 Dy 0.246511(7) 0.866296(17) 0.115480(9) 0.01140(5) Uani 1 1 d . . .
C1 C 0.57552(16) 1.0172(4) 0.0740(2) 0.0149(6) Uani 1 1 d . . .
C2 C 0.43776(16) 0.9620(4) 0.0261(2) 0.0153(6) Uani 1 1 d . . .
C3 C 0.51330(16) 0.9803(4) 0.0990(2) 0.0162(6) Uani 1 1 d . . .
H3 H 0.5220 0.9674 0.1654 0.019 Uiso 1 1 calc RU . .
C5 C 0.37426(17) 0.9272(4) 0.0604(2) 0.0163(6) Uani 1 1 d . . .
C6 C 0.36459(16) 0.5289(4) 0.1240(2) 0.0171(6) Uani 1 1 d . . .
C7 C 0.42989(17) 0.4143(4) 0.1897(2) 0.0204(6) Uani 1 1 d . . .
H7A H 0.4438 0.3333 0.1494 0.024 Uiso 1 1 calc RU . .
H7B H 0.4133 0.3492 0.2340 0.024 Uiso 1 1 calc RU . .
C8 C 0.5000 0.5256(6) 0.2500 0.0214(9) Uani 1 2 d S . .
H8A H 0.5129 0.5991 0.2055 0.026 Uiso 0.50 1 calc PRU . .
H8B H 0.4871 0.5991 0.2945 0.026 Uiso 0.50 1 calc PRU . .
O1W O 0.15205(13) 1.0392(3) 0.14866(17) 0.0231(5) Uani 1 1 d D . .
O2W O 0.26256(17) 1.1841(4) 0.0994(2) 0.0344(6) Uani 1 1 d D . .
O3 O 0.38521(13) 0.9493(3) 0.14828(16) 0.0273(5) Uani 1 1 d . . .
O4 O 0.30737(11) 0.8778(3) -0.00293(15) 0.0185(4) Uani 1 1 d . . .
O6 O 0.32857(12) 0.6169(3) 0.16449(16) 0.0202(5) Uani 1 1 d . . .
O5 O 0.35181(13) 0.5353(3) 0.03357(16) 0.0259(5) Uani 1 1 d . . .
C4 C 0.65387(15) 1.0409(4) 0.1607(2) 0.0135(6) Uani 1 1 d . . .
O1 O 0.67932(12) 1.1923(3) 0.18184(16) 0.0191(4) Uani 1 1 d . . .
O2 O 0.68527(12) 0.9105(3) 0.21095(16) 0.0198(4) Uani 1 1 d . . .

loop_
_atom_site_aniso_label
_atom_site_aniso_U_11
_atom_site_aniso_U_22
_atom_site_aniso_U_33
_atom_site_aniso_U_23
_atom_site_aniso_U_13
_atom_site_aniso_U_12
O3W 0.036(3) 0.246(11) 0.101(6) -0.031(6) 0.021(3) 0.006(5)
Dy1 0.00923(7) 0.01641(8) 0.00874(7) -0.00022(5) 0.00379(5) -0.00119(5)
C1 0.0099(12) 0.0188(14) 0.0150(14) 0.0005(11) 0.0040(11) -0.0013(11)
C2 0.0117(13) 0.0201(15) 0.0149(14) 0.0012(11) 0.0063(11) -0.0026(11)
C3 0.0119(13) 0.0253(16) 0.0119(13) 0.0016(11) 0.0051(11) -0.0034(12)
C5 0.0136(13) 0.0210(15) 0.0148(14) 0.0012(11) 0.0064(11) -0.0025(12)
C6 0.0119(13) 0.0238(16) 0.0147(14) -0.0011(11) 0.0044(11) -0.0038(12)
C7 0.0154(14) 0.0217(15) 0.0205(16) -0.0015(12) 0.0034(12) 0.0001(12)
C8 0.0133(19) 0.025(2) 0.021(2) 0.000 0.0017(17) 0.000
O1W 0.0251(12) 0.0295(13) 0.0182(11) -0.0019(9) 0.0123(10) 0.0029(10)
O2W 0.0441(16) 0.0255(13) 0.0389(16) -0.0003(11) 0.0223(14) -0.0030(12)
O3 0.0183(11) 0.0509(16) 0.0148(11) -0.0038(10) 0.0088(9) -0.0122(11)
O4 0.0103(9) 0.0308(12) 0.0145(10) -0.0032(9) 0.0049(8) -0.0052(9)
O6 0.0172(10) 0.0283(12) 0.0147(11) 0.0022(9) 0.0061(9) 0.0051(9)
O5 0.0215(11) 0.0412(14) 0.0136(11) 0.0003(9) 0.0055(9) 0.0082(10)
C4 0.0073(12) 0.0238(15) 0.0117(13) 0.0020(11) 0.0063(10) -0.0011(11)
O1 0.0177(10) 0.0221(11) 0.0179(11) -0.0031(8) 0.0076(9) -0.0072(9)
O2 0.0175(10) 0.0247(11) 0.0147(10) 0.0048(9) 0.0037(8) 0.0032(9)

loop_
_atom_type_symbol
_atom_type_description
_atom_type_scat_dispersion_real
_atom_type_scat_dispersion_imag
_atom_type_scat_source
C C 0.0033 0.0016 'International Tables Vol C Tables 4.2.6.8 and 6.1.1.4'
H H 0.0000 0.0000 'International Tables Vol C Tables 4.2.6.8 and 6.1.1.4'
O O 0.0106 0.0060 'International Tables Vol C Tables 4.2.6.8 and 6.1.1.4'
Dy Dy -0.1892 4.4098 'International Tables Vol C Tables 4.2.6.8 and 6.1.1.4'

loop_
_geom_angle_atom_site_label_1
_geom_angle_atom_site_label_2
_geom_angle_atom_site_label_3
_geom_angle
_geom_angle_site_symmetry_1
_geom_angle_site_symmetry_3
_geom_angle_publ_flag
O1 Dy1 O5 103.00(8) 3_445 7_565 ?
O1 Dy1 O2 77.35(8) 3_445 2_655 ?
O5 Dy1 O2 146.72(8) 7_565 2_655 ?
O1 Dy1 O6 78.29(8) 3_445 . ?
O5 Dy1 O6 135.29(8) 7_565 . ?
O2 Dy1 O6 77.83(8) 2_655 . ?
O1 Dy1 O1W 70.72(8) 3_445 . ?
O5 Dy1 O1W 69.19(8) 7_565 . ?
O2 Dy1 O1W 80.00(8) 2_655 . ?
O6 Dy1 O1W 145.08(8) . . ?
O1 Dy1 O4 144.51(8) 3_445 . ?
O5 Dy1 O4 74.97(8) 7_565 . ?
O2 Dy1 O4 123.82(7) 2_655 . ?
O6 Dy1 O4 79.32(7) . . ?
O1W Dy1 O4 135.61(8) . . ?
O1 Dy1 O4 71.80(7) 3_445 7_565 ?
O5 Dy1 O4 70.40(8) 7_565 7_565 ?
O2 Dy1 O4 137.35(8) 2_655 7_565 ?
O6 Dy1 O4 67.75(8) . 7_565 ?
O1W Dy1 O4 115.21(8) . 7_565 ?
O4 Dy1 O4 74.37(8) . 7_565 ?
O1 Dy1 O2W 136.04(9) 3_445 . ?
O5 Dy1 O2W 70.89(9) 7_565 . ?
O2 Dy1 O2W 85.76(9) 2_655 . ?
O6 Dy1 O2W 137.28(9) . . ?
O1W Dy1 O2W 66.48(9) . . ?
O4 Dy1 O2W 77.75(8) . . ?
O4 Dy1 O2W 136.78(8) 7_565 . ?
O1 Dy1 O3 139.54(8) 3_445 . ?
O5 Dy1 O3 117.17(8) 7_565 . ?
O2 Dy1 O3 71.93(8) 2_655 . ?
O6 Dy1 O3 70.09(8) . . ?
O1W Dy1 O3 126.94(8) . . ?
O4 Dy1 O3 52.09(7) . . ?
O4 Dy1 O3 116.01(8) 7_565 . ?
O2W Dy1 O3 67.35(9) . . ?
O1 Dy1 C5 151.22(8) 3_445 . ?
O5 Dy1 C5 96.66(8) 7_565 . ?
O2 Dy1 C5 97.40(8) 2_655 . ?
O6 Dy1 C5 72.96(8) . . ?
O1W Dy1 C5 136.90(9) . . ?
O4 Dy1 C5 26.53(8) . . ?
O4 Dy1 C5 95.83(8) 7_565 . ?
O2W Dy1 C5 70.42(9) . . ?
O3 Dy1 C5 25.56(8) . . ?
O1 Dy1 Dy1 108.27(6) 3_445 7_565 ?
O5 Dy1 Dy1 68.08(6) 7_565 7_565 ?
O2 Dy1 Dy1 144.21(5) 2_655 7_565 ?
O6 Dy1 Dy1 69.25(5) . 7_565 ?
O1W Dy1 Dy1 135.68(6) . 7_565 ?
O4 Dy1 Dy1 37.27(5) . 7_565 ?
O4 Dy1 Dy1 37.10(5) 7_565 7_565 ?
O2W Dy1 Dy1 108.99(7) . 7_565 ?
O3 Dy1 Dy1 83.74(6) . 7_565 ?
C5 Dy1 Dy1 60.23(6) . 7_565 ?
C3 C1 C2 119.3(3) . 5_675 ?
C3 C1 C4 115.9(2) . . ?
C2 C1 C4 124.8(3) 5_675 . ?
C3 C2 C1 119.4(3) . 5_675 ?
C3 C2 C5 117.5(3) . . ?
C1 C2 C5 123.1(3) 5_675 . ?
C1 C3 C2 121.4(3) . . ?
O3 C5 O4 120.1(3) . . ?
O3 C5 C2 120.5(3) . . ?
O4 C5 C2 119.3(3) . . ?
O3 C5 Dy1 62.17(16) . . ?
O4 C5 Dy1 57.97(14) . . ?
C2 C5 Dy1 176.8(2) . . ?
O5 C6 O6 124.6(3) . . ?
O5 C6 C7 117.6(3) . . ?
O6 C6 C7 117.8(3) . . ?
C6 C7 C8 109.2(3) . . ?
C7 C8 C7 111.1(4) 2_655 . ?
C5 O3 Dy1 92.27(18) . . ?
C5 O4 Dy1 95.50(17) . . ?
C5 O4 Dy1 137.55(19) . 7_565 ?
Dy1 O4 Dy1 105.63(8) . 7_565 ?
C6 O6 Dy1 134.0(2) . . ?
C6 O5 Dy1 138.1(2) . 7_565 ?
O2 C4 O1 124.4(3) . . ?
O2 C4 C1 117.7(3) . . ?
O1 C4 C1 117.6(3) . . ?
C4 O1 Dy1 131.06(19) . 3 ?
C4 O2 Dy1 132.4(2) . 2_655 ?

loop_
_geom_bond_atom_site_label_1
_geom_bond_atom_site_label_2
_geom_bond_distance
_geom_bond_site_symmetry_2
_geom_bond_publ_flag
Dy1 O1 2.316(2) 3_445 ?
Dy1 O5 2.357(2) 7_565 ?
Dy1 O2 2.379(2) 2_655 ?
Dy1 O6 2.398(2) . ?
Dy1 O1W 2.427(2) . ?
Dy1 O4 2.442(2) . ?
Dy1 O4 2.451(2) 7_565 ?
Dy1 O2W 2.506(3) . ?
Dy1 O3 2.537(2) . ?
Dy1 C5 2.867(3) . ?
Dy1 Dy1 3.8981(7) 7_565 ?
C1 C3 1.390(4) . ?
C1 C2 1.403(4) 5_675 ?
C1 C4 1.524(4) . ?
C2 C3 1.401(4) . ?
C2 C1 1.403(4) 5_675 ?
C2 C5 1.496(4) . ?
C5 O3 1.238(4) . ?
C5 O4 1.286(4) . ?
C6 O5 1.255(4) . ?
C6 O6 1.267(4) . ?
C6 C7 1.510(4) . ?
C7 C8 1.527(4) . ?
C8 C7 1.527(4) 2_655 ?
O4 Dy1 2.451(2) 7_565 ?
O5 Dy1 2.357(2) 7_565 ?
C4 O2 1.252(4) . ?
C4 O1 1.259(4) . ?
O1 Dy1 2.317(2) 3 ?
O2 Dy1 2.379(2) 2_655 ?
